data_4510251
loop_
_publ_author_name
'Iturrospe, Amaia'
'San Felices, Leire'
'Reinoso, Santiago'
'Artetxe, Be\~nat'
'Lezama, Luis'
'Guti\'errez-Zorrilla, Juan M.'

_publ_section_title
;
 Reversible Dehydration in Polyoxometalate-Based Hybrid Compounds: A Study
 of Single-Crystal to Single-Crystal Transformations in Keggin-Type
 Germanotungstates Decorated with Copper(II) Complexes of Tetradentate
 N-Donor Ligands
;
_journal_issue 5
_journal_name_full 'Crystal Growth &amp; Design'
_journal_page_first 2318
_journal_paper_doi 10.1021/cg500027f
_journal_volume 14
_journal_year 2014
_chemical_compound_source 'synthesis as described'
_chemical_formula_moiety 'C17 H24 Cu N4 O40 Ge W12, C17 H26 Cu N4 O, 8(H2O)'
_chemical_formula_sum 'C34 H66 Cu2 Ge N8 O49 W12'
_chemical_formula_weight 3776.82
_chemical_name_systematic
;
 ?
;
_space_group_IT_number 2
_symmetry_cell_setting triclinic
_symmetry_Int_Tables_number 2
_symmetry_space_group_name_Hall '-P 1'
_symmetry_space_group_name_H-M 'P -1'
_atom_sites_solution_hydrogens geom
_atom_sites_solution_primary direct
_atom_sites_solution_secondary difmap
_audit_creation_date 2013-12-27T17:04:26-00:00
_audit_creation_method 'WinGX routine CIF_UPDATE'
_cell_angle_alpha 79.433(2)
_cell_angle_beta 78.0316(18)
_cell_angle_gamma 76.0427(18)
_cell_formula_units_Z 2
_cell_length_a 12.7695(2)
_cell_length_b 13.0603(3)
_cell_length_c 21.2588(5)
_cell_measurement_reflns_used 10964
_cell_measurement_temperature 100(2)
_cell_measurement_theta_max 74.0500
_cell_measurement_theta_min 3.4760
_cell_measurement_wavelength 1.54184
_cell_volume 3332.56(13)
_computing_cell_refinement 'CrysAlis Pro (Oxford Diffraction Ltd., 2011)'
_computing_data_collection 'CrysAlis Pro (Oxford Diffraction Ltd., 2011)'
_computing_data_reduction 'CrysAlis Pro (Oxford Diffraction Ltd., 2011)'
_computing_molecular_graphics 'Diamond v.3.2f (Crystal Impact GbR, 2008)'
_computing_publication_material 'WinGX publication routines (Farrugia, 1999)'
_computing_structure_refinement 'SHELXL-97 (Sheldrick, 2008)'
_computing_structure_solution 'OLEX2 (Dolomanov et al, 2010)'
_diffrn_ambient_temperature 100(2)
_diffrn_detector 'CCD plate'
_diffrn_detector_area_resol_mean 5.2012
_diffrn_detector_type Atlas
_diffrn_measured_fraction_theta_full 0.999
_diffrn_measured_fraction_theta_max 0.999
_diffrn_measurement_details
;
  1 omega  -85.00   38.00   1.0000    2.5000
omega____ theta____ kappa____ phi______ frames
    -      -40.5756   19.0000  -90.0000 123

  2 omega  -67.00   30.00   1.0000    2.5000
omega____ theta____ kappa____ phi______ frames
    -      -40.5756   38.0000    0.0000 97

  3 omega  -33.00   63.00   1.0000    2.5000
omega____ theta____ kappa____ phi______ frames
    -       40.5756  -57.0000   60.0000 96

  4 omega   43.00   92.00   1.0000    2.5000
omega____ theta____ kappa____ phi______ frames
    -       40.5756 -125.0000   30.0000 49

  5 omega   42.00   79.00   1.0000    2.5000
omega____ theta____ kappa____ phi______ frames
    -       40.5756 -125.0000 -120.0000 37

  6 omega   88.00  120.00   1.0000    9.0000
omega____ theta____ kappa____ phi______ frames
    -      108.3609   45.0000  -30.0000 32

  7 omega   38.00   66.00   1.0000    9.0000
omega____ theta____ kappa____ phi______ frames
    -      108.3609  -45.0000    0.0000 28

  8 omega   35.00   77.00   1.0000    9.0000
omega____ theta____ kappa____ phi______ frames
    -      108.3609  -45.0000  -60.0000 42

  9 omega   48.00  108.00   1.0000    9.0000
omega____ theta____ kappa____ phi______ frames
    -      108.3609  -94.0000   30.0000 60

 10 omega   47.00  158.00   1.0000    9.0000
omega____ theta____ kappa____ phi______ frames
    -      108.3609   15.0000 -180.0000 111

 11 omega   81.00  152.00   1.0000    9.0000
omega____ theta____ kappa____ phi______ frames
    -      108.3609   45.0000 -150.0000 71

 12 omega   25.00  109.00   1.0000    9.0000
omega____ theta____ kappa____ phi______ frames
    -      108.3609  -94.0000 -180.0000 84

 13 omega   35.00   64.00   1.0000    9.0000
omega____ theta____ kappa____ phi______ frames
    -      108.3609  -30.0000 -120.0000 29

 14 omega   49.00  126.00   1.0000    9.0000
omega____ theta____ kappa____ phi______ frames
    -      108.3609  -77.0000 -120.0000 77

 15 omega  108.00  136.00   1.0000    9.0000
omega____ theta____ kappa____ phi______ frames
    -      108.3609  -61.0000   90.0000 28

 16 omega   42.00   67.00   1.0000    9.0000
omega____ theta____ kappa____ phi______ frames
    -      108.3609  -30.0000    0.0000 25

 17 omega   33.00   68.00   1.0000    9.0000
omega____ theta____ kappa____ phi______ frames
    -      108.3609  -30.0000 -150.0000 35

 18 omega   29.00  109.00   1.0000    9.0000
omega____ theta____ kappa____ phi______ frames
    -      108.3609  -94.0000   90.0000 80

 19 omega   30.00   59.00   1.0000    9.0000
omega____ theta____ kappa____ phi______ frames
    -      108.3609  -30.0000  -30.0000 29

 20 omega   81.00  146.00   1.0000    9.0000
omega____ theta____ kappa____ phi______ frames
    -      108.3609   61.0000 -120.0000 65

 21 omega   35.00   75.00   1.0000    9.0000
omega____ theta____ kappa____ phi______ frames
    -      108.3609  -61.0000   90.0000 40

 22 omega   97.00  122.00   1.0000    9.0000
omega____ theta____ kappa____ phi______ frames
    -      108.3609 -125.0000  -30.0000 25

;
_diffrn_measurement_device '\k-geometry diffractometer'
_diffrn_measurement_device_type 'Agilent SuperNova'
_diffrn_measurement_method '\w scans'
_diffrn_orient_matrix_UB_11 -0.0032349000
_diffrn_orient_matrix_UB_12 -0.0866689000
_diffrn_orient_matrix_UB_13 0.0598274000
_diffrn_orient_matrix_UB_21 -0.0073227000
_diffrn_orient_matrix_UB_22 0.0837527000
_diffrn_orient_matrix_UB_23 0.0440742000
_diffrn_orient_matrix_UB_31 -0.1259184000
_diffrn_orient_matrix_UB_32 0.0233443000
_diffrn_orient_matrix_UB_33 0.0087201000
_diffrn_radiation_monochromator 'Multilayer optics'
_diffrn_radiation_probe x-ray
_diffrn_radiation_source 'Nova (Cu) X-ray micro-source'
_diffrn_radiation_type CuK\a
_diffrn_radiation_wavelength 1.54184
_diffrn_reflns_av_R_equivalents 0.0468
_diffrn_reflns_av_unetI/netI 0.0526
_diffrn_reflns_limit_h_max 13
_diffrn_reflns_limit_h_min -15
_diffrn_reflns_limit_k_max 15
_diffrn_reflns_limit_k_min -15
_diffrn_reflns_limit_l_max 25
_diffrn_reflns_limit_l_min -23
_diffrn_reflns_number 23435
_diffrn_reflns_theta_full 67.00
_diffrn_reflns_theta_max 67.00
_diffrn_reflns_theta_min 3.52
_diffrn_source_current 0.8
_diffrn_source_power 0.04
_diffrn_source_voltage 50
_exptl_absorpt_coefficient_mu 39.256
_exptl_absorpt_correction_T_max 0.398
_exptl_absorpt_correction_T_min 0.049
_exptl_absorpt_correction_type analytical
_exptl_absorpt_process_details
;
CrysAlisPro, Agilent Technologies,
Version 1.171.36.24 (release 03-12-2012 CrysAlis171 .NET)
(compiled Dec  3 2012,18:21:49)
Analytical numeric absorption correction using a multifaceted crystal
            model based on expressions derived by R.C. Clark & J.S. Reid.
(Clark, R. C. & Reid, J. S. (1995). Acta Cryst. A51, 887-897)
;
_exptl_crystal_colour blue
_exptl_crystal_density_diffrn 3.764
_exptl_crystal_density_method 'not measured'
_exptl_crystal_description plates
_exptl_crystal_F_000 3392
_exptl_crystal_size_max 0.1575
_exptl_crystal_size_mid 0.0989
_exptl_crystal_size_min 0.0327
_refine_diff_density_max 3.742
_refine_diff_density_min -3.845
_refine_diff_density_rms 0.415
_refine_ls_extinction_method none
_refine_ls_goodness_of_fit_ref 1.025
_refine_ls_hydrogen_treatment noref
_refine_ls_matrix_type full
_refine_ls_number_parameters 436
_refine_ls_number_reflns 11880
_refine_ls_number_restraints 12
_refine_ls_restrained_S_all 1.026
_refine_ls_R_factor_all 0.0819
_refine_ls_R_factor_gt 0.0704
_refine_ls_shift/su_max 0.001
_refine_ls_shift/su_mean 0.000
_refine_ls_structure_factor_coef Fsqd
_refine_ls_weighting_details 'calc w=1/[\s^2^(Fo^2^)+(0.1465P)^2^+17.9009P] where P=(Fo^2^+2Fc^2^)/3'
_refine_ls_weighting_scheme calc
_refine_ls_wR_factor_gt 0.1968
_refine_ls_wR_factor_ref 0.2200
_reflns_number_gt 9565
_reflns_number_total 11880
_reflns_threshold_expression >2\s(I)
_cod_data_source_file cg500027f_si_002.cif
_cod_data_source_block 3
_cod_depositor_comments 'Adding full bibliography for 4510247--4510251.cif.'
_cod_original_cell_volume 3332.55(13)
_cod_database_code 4510251

loop_
_symmetry_equiv_pos_as_xyz
'x, y, z'
'-x, -y, -z'

loop_
_atom_site_label
_atom_site_type_symbol
_atom_site_fract_x
_atom_site_fract_y
_atom_site_fract_z
_atom_site_U_iso_or_equiv
_atom_site_adp_type
_atom_site_occupancy
_atom_site_symmetry_multiplicity
_atom_site_calc_flag
_atom_site_refinement_flags
_atom_site_disorder_assembly
_atom_site_disorder_group
W6 W -0.03807(6) 0.78531(5) 1.38282(4) 0.04735(19) Uani 1 1 d . . .
W5 W -0.23690(5) 0.64933(5) 1.44149(3) 0.04486(18) Uani 1 1 d . . .
W1 W -0.42108(5) 0.84458(6) 1.34241(4) 0.04872(19) Uani 1 1 d . . .
W2 W -0.22460(6) 0.98470(6) 1.28512(4) 0.0532(2) Uani 1 1 d . . .
W4 W -0.36608(5) 0.55755(6) 1.32641(4) 0.0495(2) Uani 1 1 d . . .
W11 W 0.00765(6) 0.52572(6) 1.36951(4) 0.0513(2) Uani 1 1 d . . .
W10 W -0.12026(6) 0.43829(6) 1.25222(4) 0.0554(2) Uani 1 1 d . . .
W9 W -0.29158(7) 0.61796(7) 1.16567(4) 0.0600(2) Uani 1 1 d . . .
W7 W 0.04767(7) 0.85359(7) 1.20475(4) 0.0618(2) Uani 1 1 d . . .
W3 W -0.34528(7) 0.90419(7) 1.18215(4) 0.0627(2) Uani 1 1 d . . .
W12 W 0.09684(6) 0.59307(8) 1.19168(5) 0.0652(2) Uani 1 1 d . . .
W8 W -0.07198(8) 0.77113(9) 1.10207(4) 0.0722(3) Uani 1 1 d . . .
Ge1 Ge -0.16374(12) 0.71059(12) 1.27033(8) 0.0415(4) Uani 1 1 d . . .
O39 O -0.1205(8) 0.6781(8) 1.3446(5) 0.044(2) Uiso 1 1 d . . .
O38 O -0.2195(8) 0.6082(8) 1.2579(5) 0.047(2) Uiso 1 1 d . . .
O1 O -0.5490(10) 0.8832(9) 1.3890(5) 0.056(3) Uiso 1 1 d . . .
O22 O -0.2969(8) 0.5703(8) 1.3950(5) 0.045(2) Uiso 1 1 d . . .
O18 O -0.1516(9) 0.9002(9) 1.3520(5) 0.054(2) Uiso 1 1 d . . .
O17 O -0.3343(9) 0.7712(8) 1.4056(5) 0.049(2) Uiso 1 1 d . . .
O21 O -0.3571(9) 0.7610(9) 1.1757(5) 0.053(2) Uiso 1 1 d . . .
O37 O -0.2621(8) 0.8292(8) 1.2691(5) 0.045(2) Uiso 1 1 d . . .
O28 O -0.2593(10) 0.4289(9) 1.3092(5) 0.056(2) Uiso 1 1 d . . .
O6 O 0.0240(10) 0.8445(9) 1.4260(6) 0.057(3) Uiso 1 1 d . . .
O16 O -0.4245(9) 0.7098(9) 1.3262(5) 0.053(2) Uiso 1 1 d . . .
O23 O -0.1484(9) 0.7415(9) 1.4527(5) 0.052(2) Uiso 1 1 d . . .
O24 O 0.0423(10) 0.8071(10) 1.2966(6) 0.060(3) Uiso 1 1 d . . .
O34 O -0.0665(10) 0.4553(9) 1.3270(6) 0.058(3) Uiso 1 1 d . . .
O30 O 0.0470(9) 0.6442(9) 1.3943(5) 0.056(2) Uiso 1 1 d . . .
O26 O -0.1653(11) 0.6682(11) 1.1223(6) 0.067(3) Uiso 1 1 d . . .
O29 O -0.1115(9) 0.5326(9) 1.4421(5) 0.052(2) Uiso 1 1 d . . .
O2 O -0.2235(10) 1.1124(10) 1.2958(6) 0.064(3) Uiso 1 1 d . . .
O5 O -0.3091(9) 0.6247(9) 1.5199(5) 0.056(3) Uiso 1 1 d . . .
O13 O -0.3624(9) 0.9692(9) 1.3407(5) 0.055(2) Uiso 1 1 d . . .
O36 O -0.0063(10) 0.5041(10) 1.2018(6) 0.062(3) Uiso 1 1 d . . .
O10 O -0.0681(12) 0.3055(11) 1.2471(7) 0.072(3) Uiso 1 1 d . . .
O27 O -0.3948(10) 0.5734(9) 1.2389(5) 0.057(3) Uiso 1 1 d . . .
O11 O 0.1025(11) 0.4202(11) 1.3998(7) 0.070(3) Uiso 1 1 d . . .
O14 O -0.3033(10) 1.0158(10) 1.2128(6) 0.062(3) Uiso 1 1 d . . .
O40 O -0.0551(9) 0.7294(9) 1.2094(5) 0.056(2) Uiso 1 1 d . . .
O33 O -0.1991(11) 0.4777(10) 1.1806(6) 0.065(3) Uiso 1 1 d . . .
O15 O -0.4560(10) 0.9040(9) 1.2586(6) 0.058(3) Uiso 1 1 d . . .
O19 O -0.0922(11) 0.9450(10) 1.2281(6) 0.066(3) Uiso 1 1 d . . .
O9 O -0.3490(12) 0.6017(11) 1.1039(7) 0.073(3) Uiso 1 1 d . . .
O4 O -0.4720(11) 0.5029(10) 1.3686(6) 0.065(3) Uiso 1 1 d . . .
O31 O 0.1473(12) 0.7203(12) 1.1891(7) 0.074(3) Uiso 1 1 d . . .
O35 O 0.0842(10) 0.5640(9) 1.2838(6) 0.058(3) Uiso 1 1 d . . .
O25 O 0.0131(12) 0.8622(11) 1.1201(7) 0.072(3) Uiso 1 1 d . . .
O12 O 0.2176(14) 0.5133(14) 1.1661(8) 0.089(4) Uiso 1 1 d . . .
O7 O 0.1364(13) 0.9365(13) 1.1884(8) 0.081(4) Uiso 1 1 d . . .
O20 O -0.2010(12) 0.8688(11) 1.1336(7) 0.072(3) Uiso 1 1 d . . .
O3 O -0.4243(13) 0.9779(13) 1.1274(8) 0.082(4) Uiso 1 1 d . . .
O32 O 0.0528(12) 0.6592(11) 1.1079(7) 0.073(3) Uiso 1 1 d . . .
O8 O -0.0622(15) 0.8044(15) 1.0202(9) 0.098(5) Uiso 1 1 d . . .
Cu1A Cu -0.71591(19) 0.84819(17) 1.42665(12) 0.0526(5) Uani 1 1 d . . .
N1A N -0.8010(11) 0.9906(10) 1.3893(6) 0.051(3) Uiso 1 1 d . . .
N4A N -0.6974(11) 0.7708(11) 1.3528(6) 0.053(3) Uiso 1 1 d . . .
N3A N -0.7090(10) 0.7016(10) 1.4796(6) 0.046(3) Uiso 1 1 d . . .
N2A N -0.7150(14) 0.9227(13) 1.5014(8) 0.068(4) Uiso 1 1 d . . .
C6A C -0.7324(13) 1.0387(12) 1.4761(7) 0.051(3) Uiso 1 1 d . . .
H6A1 H -0.6621 1.0571 1.4577 0.061 Uiso 1 1 calc R . .
H6A2 H -0.7656 1.0793 1.5118 0.061 Uiso 1 1 calc R . .
C11A C -0.7074(13) 0.6714(13) 1.3682(8) 0.052(3) Uiso 1 1 d . . .
C1A C -0.8624(15) 1.0122(15) 1.3453(9) 0.061(4) Uiso 1 1 d . . .
H1A H -0.8627 0.9581 1.3224 0.073 Uiso 1 1 calc R . .
C5A C -0.8047(13) 1.0690(13) 1.4251(7) 0.052(3) Uiso 1 1 d . . .
C15A C -0.6675(15) 0.8124(15) 1.2894(9) 0.063(4) Uiso 1 1 d . . .
H15A H -0.6626 0.8836 1.2789 0.075 Uiso 1 1 calc R . .
C9A C -0.7916(16) 0.7079(15) 1.5404(9) 0.063(4) Uiso 1 1 d . . .
H9A1 H -0.8638 0.7292 1.5285 0.076 Uiso 1 1 calc R . .
H9A2 H -0.7858 0.6370 1.5649 0.076 Uiso 1 1 calc R . .
C17A C -0.6003(14) 0.6485(14) 1.4926(8) 0.060(4) Uiso 1 1 d . . .
H17A H -0.5767 0.6886 1.5185 0.089 Uiso 1 1 calc R . .
H17B H -0.5502 0.6434 1.4523 0.089 Uiso 1 1 calc R . .
H17C H -0.6023 0.5782 1.5155 0.089 Uiso 1 1 calc R . .
C10A C -0.7416(14) 0.6376(13) 1.4408(8) 0.055(4) Uiso 1 1 d . . .
H10A H -0.8205 0.6449 1.4508 0.066 Uiso 1 1 calc R . .
H10B H -0.7083 0.5632 1.4521 0.066 Uiso 1 1 calc R . .
C3A C -0.9272(17) 1.1901(17) 1.3641(10) 0.070(5) Uiso 1 1 d . . .
H3A H -0.9691 1.2579 1.3542 0.084 Uiso 1 1 calc R . .
C4A C -0.8653(16) 1.1697(15) 1.4127(9) 0.065(4) Uiso 1 1 d . . .
H4A H -0.8647 1.2229 1.4363 0.078 Uiso 1 1 calc R . .
C12A C -0.6881(18) 0.6062(18) 1.3194(10) 0.074(5) Uiso 1 1 d . . .
H12A H -0.6968 0.5362 1.3312 0.089 Uiso 1 1 calc R . .
C13A C -0.6591(19) 0.6398(19) 1.2595(11) 0.080(5) Uiso 1 1 d . . .
H13A H -0.6475 0.5948 1.2284 0.095 Uiso 1 1 calc R . .
C2A C -0.9267(16) 1.1102(15) 1.3306(9) 0.063(4) Uiso 1 1 d . . .
H2A H -0.9694 1.1224 1.2984 0.076 Uiso 1 1 calc R . .
C8A C -0.784(2) 0.7807(18) 1.5833(11) 0.079(5) Uiso 1 1 d . . .
H8A1 H -0.7112 0.7606 1.5950 0.095 Uiso 1 1 calc R . .
H8A2 H -0.8363 0.7720 1.6229 0.095 Uiso 1 1 calc R . .
C16A C -0.6048(18) 0.8996(18) 1.5276(11) 0.077(5) Uiso 1 1 d . . .
H16A H -0.5473 0.9144 1.4926 0.115 Uiso 1 1 calc R . .
H16B H -0.5875 0.8262 1.5463 0.115 Uiso 1 1 calc R . .
H16C H -0.6119 0.9442 1.5602 0.115 Uiso 1 1 calc R . .
C14A C -0.6443(17) 0.7475(17) 1.2404(10) 0.072(5) Uiso 1 1 d . . .
H14A H -0.6204 0.7730 1.1973 0.087 Uiso 1 1 calc R . .
C7A C -0.8051(19) 0.9032(18) 1.5526(11) 0.078(5) Uiso 1 1 d . . .
H7A1 H -0.8727 0.9220 1.5352 0.093 Uiso 1 1 calc R . .
H7A2 H -0.8125 0.9472 1.5861 0.093 Uiso 1 1 calc R . .
Cu1B Cu -0.4824(7) 0.7540(7) 0.8516(4) 0.077(3) Uiso 0.377(10) 1 d PD A 1
N2B N -0.540(4) 0.704(4) 0.788(2) 0.082(13) Uiso 0.377(10) 1 d PD A 1
N1B N -0.6496(19) 0.790(3) 0.8875(15) 0.070(10) Uiso 0.377(10) 1 d PG A 1
N3B N -0.350(6) 0.796(5) 0.791(3) 0.112(19) Uiso 0.377(10) 1 d PD A 1
C6B C -0.629(4) 0.677(4) 0.810(3) 0.072(13) Uiso 0.377(10) 1 d PD A 1
H6B1 H -0.6163 0.6078 0.8361 0.086 Uiso 0.377(10) 1 calc PR A 1
H6B2 H -0.6626 0.6710 0.7741 0.086 Uiso 0.377(10) 1 calc PR A 1
C5B C -0.708(2) 0.754(2) 0.8504(13) 0.052(9) Uiso 0.377(10) 1 d PGD A 1
C4B C -0.821(2) 0.784(3) 0.8594(16) 0.070(12) Uiso 0.377(10) 1 d PG A 1
H4B H -0.8601 0.7606 0.8345 0.083 Uiso 0.377(10) 1 calc PR A 1
C3B C -0.8768(19) 0.850(3) 0.905(2) 0.089(17) Uiso 0.377(10) 1 d PG A 1
H3B H -0.9528 0.8706 0.9115 0.107 Uiso 0.377(10) 1 calc PR A 1
C2B C -0.819(3) 0.886(3) 0.9426(18) 0.12(2) Uiso 0.377(10) 1 d PG A 1
H2B H -0.8558 0.9300 0.9735 0.138 Uiso 0.377(10) 1 calc PR A 1
C1B C -0.705(3) 0.856(3) 0.9336(16) 0.071(13) Uiso 0.377(10) 1 d PG A 1
H1B H -0.6663 0.8793 0.9585 0.086 Uiso 0.377(10) 1 calc PR A 1
C8B C -0.420(5) 0.769(5) 0.693(3) 0.083(15) Uiso 0.377(10) 1 d PD A 1
H8B1 H -0.3603 0.7111 0.6797 0.100 Uiso 0.377(10) 1 calc PR A 1
H8B2 H -0.4352 0.8156 0.6535 0.100 Uiso 0.377(10) 1 calc PR A 1
C7B C -0.512(9) 0.722(11) 0.716(4) 0.18(5) Uiso 0.377(10) 1 d PD A 1
H7B1 H -0.4984 0.6548 0.6998 0.221 Uiso 0.377(10) 1 calc PR A 1
H7B2 H -0.5748 0.7685 0.6991 0.221 Uiso 0.377(10) 1 calc PR A 1
N4B N -0.426(3) 0.817(3) 0.9170(14) 0.064(9) Uiso 0.377(10) 1 d PGD A 1
O1W O -0.422(4) 0.598(4) 0.918(2) 0.098(13) Uiso 0.377(10) 1 d P A 1
C15B C -0.448(3) 0.795(3) 0.9843(15) 0.11(2) Uiso 0.377(10) 1 d PG A 1
H15B H -0.4993 0.7533 1.0040 0.126 Uiso 0.377(10) 1 calc PR A 1
C14B C -0.395(4) 0.834(3) 1.0220(12) 0.077(14) Uiso 0.377(10) 1 d PG A 1
H14B H -0.4095 0.8190 1.0671 0.092 Uiso 0.377(10) 1 calc PR A 1
C13B C -0.319(4) 0.896(4) 0.9925(19) 0.12(3) Uiso 0.377(10) 1 d PG A 1
H13B H -0.2825 0.9224 1.0178 0.139 Uiso 0.377(10) 1 calc PR A 1
C12B C -0.296(3) 0.919(4) 0.925(2) 0.11(2) Uiso 0.377(10) 1 d PG A 1
H12B H -0.2454 0.9601 0.9055 0.127 Uiso 0.377(10) 1 calc PR A 1
C11B C -0.350(3) 0.879(3) 0.8874(13) 0.087(16) Uiso 0.377(10) 1 d PGD A 1
C9B C -0.376(10) 0.826(10) 0.727(4) 0.19(6) Uiso 0.377(10) 1 d PD A 1
H9B1 H -0.4262 0.8953 0.7273 0.232 Uiso 0.377(10) 1 calc PR A 1
H9B2 H -0.3089 0.8394 0.6988 0.232 Uiso 0.377(10) 1 calc PR A 1
C10B C -0.3288(14) 0.8872(13) 0.8093(8) 0.14(3) Uiso 0.377(10) 1 d PD A 1
H10C H -0.3762 0.9508 0.7912 0.166 Uiso 0.377(10) 1 calc PR A 1
H10D H -0.2535 0.8924 0.7920 0.166 Uiso 0.377(10) 1 calc PR A 1
Cu1D Cu -0.4355(14) 0.7789(13) 0.8859(8) 0.081(7) Uiso 0.181(13) 1 d PR B 2
Cu1C Cu -0.5500(14) 0.7611(13) 0.9106(8) 0.255(14) Uiso 0.442(15) 1 d PR B 2

loop_
_atom_site_aniso_label
_atom_site_aniso_U_11
_atom_site_aniso_U_22
_atom_site_aniso_U_33
_atom_site_aniso_U_23
_atom_site_aniso_U_13
_atom_site_aniso_U_12
W6 0.0402(4) 0.0451(4) 0.0643(4) -0.0117(3) -0.0183(3) -0.0124(3)
W5 0.0402(4) 0.0425(3) 0.0573(4) -0.0089(3) -0.0154(3) -0.0114(3)
W1 0.0335(3) 0.0479(4) 0.0661(4) -0.0141(3) -0.0152(3) -0.0009(3)
W2 0.0544(4) 0.0429(4) 0.0635(4) -0.0041(3) -0.0185(3) -0.0082(3)
W4 0.0354(4) 0.0497(4) 0.0705(4) -0.0162(3) -0.0187(3) -0.0086(3)
W11 0.0390(4) 0.0441(4) 0.0774(5) -0.0166(3) -0.0269(3) -0.0009(3)
W10 0.0451(4) 0.0516(4) 0.0767(5) -0.0271(3) -0.0231(3) 0.0007(3)
W9 0.0494(4) 0.0721(5) 0.0666(4) -0.0249(4) -0.0248(3) -0.0044(4)
W7 0.0480(4) 0.0735(5) 0.0665(4) -0.0082(4) -0.0056(3) -0.0226(4)
W3 0.0610(5) 0.0629(5) 0.0640(4) -0.0062(3) -0.0282(4) 0.0003(4)
W12 0.0384(4) 0.0800(6) 0.0788(5) -0.0301(4) -0.0045(3) -0.0061(4)
W8 0.0656(5) 0.0966(7) 0.0556(4) -0.0153(4) -0.0066(4) -0.0191(5)
Ge1 0.0339(8) 0.0434(8) 0.0507(8) -0.0112(7) -0.0139(6) -0.0057(6)
Cu1A 0.0525(13) 0.0393(10) 0.0668(13) -0.0143(9) -0.0145(10) -0.0021(9)

loop_
_atom_type_symbol
_atom_type_description
_atom_type_scat_dispersion_real
_atom_type_scat_dispersion_imag
_atom_type_scat_source
C C 0.0181 0.0091 'International Tables Vol C Tables 4.2.6.8 and 6.1.1.4'
H H 0 0 'International Tables Vol C Tables 4.2.6.8 and 6.1.1.4'
Cu Cu -1.9646 0.5888 'International Tables Vol C Tables 4.2.6.8 and 6.1.1.4'
Ge Ge -1.0885 0.8855 'International Tables Vol C Tables 4.2.6.8 and 6.1.1.4'
N N 0.0311 0.018 'International Tables Vol C Tables 4.2.6.8 and 6.1.1.4'
O O 0.0492 0.0322 'International Tables Vol C Tables 4.2.6.8 and 6.1.1.4'
W W -5.4734 5.5774 'International Tables Vol C Tables 4.2.6.8 and 6.1.1.4'

loop_
_exptl_crystal_face_index_h
_exptl_crystal_face_index_k
_exptl_crystal_face_index_l
_exptl_crystal_face_perp_dist
_exptl_oxdiff_crystal_face_indexfrac_h
_exptl_oxdiff_crystal_face_indexfrac_k
_exptl_oxdiff_crystal_face_indexfrac_l
_exptl_oxdiff_crystal_face_x
_exptl_oxdiff_crystal_face_y
_exptl_oxdiff_crystal_face_z
-8 -1 -1 0.0757 -8.1795 -1.0775 -1.0746 0.0556 -0.0777 0.9954
-2 -8 -3 0.0492 -1.6984 -8.4672 -2.8806 0.5670 -0.8237 -0.0089
8 0 1 0.0673 7.9704 -0.0677 0.6868 0.0212 -0.0338 -0.9992
1 8 3 0.0476 1.4196 8.4503 2.8504 -0.5664 0.8230 0.0434
-8 0 -3 0.0852 -8.0365 -0.0422 -3.2085 -0.1623 -0.0861 0.9830
0 -1 13 0.0116 -0.3750 -1.1474 12.8689 0.8706 0.4738 0.1326
1 1 -13 0.0167 0.8219 1.1513 -12.7078 -0.8627 -0.4697 -0.1874

loop_
_geom_angle_atom_site_label_1
_geom_angle_atom_site_label_2
_geom_angle_atom_site_label_3
_geom_angle
O6 W6 O30 99.1(5)
O6 W6 O24 102.7(5)
O30 W6 O24 89.5(5)
O6 W6 O23 98.4(5)
O30 W6 O23 88.5(5)
O24 W6 O23 158.9(5)
O6 W6 O18 103.9(5)
O30 W6 O18 156.9(5)
O24 W6 O18 85.6(5)
O23 W6 O18 88.1(5)
O6 W6 O39 167.4(5)
O30 W6 O39 72.4(4)
O24 W6 O39 86.7(4)
O23 W6 O39 72.6(4)
O18 W6 O39 84.8(4)
O5 W5 O23 101.9(5)
O5 W5 O17 101.2(5)
O23 W5 O17 89.0(5)
O5 W5 O22 101.2(5)
O23 W5 O22 156.8(4)
O17 W5 O22 85.2(4)
O5 W5 O29 101.4(5)
O23 W5 O29 89.3(5)
O17 W5 O29 157.2(4)
O22 W5 O29 87.5(4)
O5 W5 O39 172.1(5)
O23 W5 O39 72.5(4)
O17 W5 O39 84.5(4)
O22 W5 O39 84.6(4)
O29 W5 O39 73.3(4)
O1 W1 O16 102.7(5)
O1 W1 O17 102.8(5)
O16 W1 O17 86.0(5)
O1 W1 O15 99.0(5)
O16 W1 O15 89.6(5)
O17 W1 O15 158.2(5)
O1 W1 O13 99.0(5)
O16 W1 O13 158.2(5)
O17 W1 O13 88.5(5)
O15 W1 O13 87.7(5)
O1 W1 O37 167.8(5)
O16 W1 O37 85.6(4)
O17 W1 O37 86.6(4)
O15 W1 O37 71.8(4)
O13 W1 O37 73.1(4)
O2 W2 O19 103.4(6)
O2 W2 O18 102.3(5)
O19 W2 O18 86.3(5)
O2 W2 O14 100.2(6)
O19 W2 O14 89.7(5)
O18 W2 O14 157.4(5)
O2 W2 O13 99.1(5)
O19 W2 O13 157.5(5)
O18 W2 O13 88.3(5)
O14 W2 O13 86.9(5)
O2 W2 O37 168.5(5)
O19 W2 O37 85.0(5)
O18 W2 O37 85.8(4)
O14 W2 O37 71.7(4)
O13 W2 O37 72.8(4)
O4 W4 O22 101.1(5)
O4 W4 O28 99.4(6)
O22 W4 O28 90.4(5)
O4 W4 O27 100.5(6)
O22 W4 O27 158.4(5)
O28 W4 O27 88.3(5)
O4 W4 O16 103.0(5)
O22 W4 O16 84.4(4)
O28 W4 O16 157.6(5)
O27 W4 O16 88.6(5)
O4 W4 O38 169.7(5)
O22 W4 O38 86.2(4)
O28 W4 O38 73.0(4)
O27 W4 O38 72.8(4)
O16 W4 O38 84.9(4)
O11 W11 O34 101.3(6)
O11 W11 O35 101.6(6)
O34 W11 O35 84.9(5)
O11 W11 O30 101.3(6)
O34 W11 O30 157.1(5)
O35 W11 O30 87.2(5)
O11 W11 O29 101.0(6)
O34 W11 O29 90.2(5)
O35 W11 O29 157.4(5)
O30 W11 O29 88.9(5)
O11 W11 O39 170.5(5)
O34 W11 O39 86.4(4)
O35 W11 O39 84.4(4)
O30 W11 O39 71.4(4)
O29 W11 O39 73.2(4)
O10 W10 O36 103.0(6)
O10 W10 O33 100.6(6)
O36 W10 O33 89.9(5)
O10 W10 O34 101.5(6)
O36 W10 O34 86.2(5)
O33 W10 O34 157.9(5)
O10 W10 O28 99.5(6)
O36 W10 O28 157.4(5)
O33 W10 O28 87.8(5)
O34 W10 O28 87.5(5)
O10 W10 O38 169.5(5)
O36 W10 O38 85.4(5)
O33 W10 O38 72.8(5)
O34 W10 O38 85.2(4)
O28 W10 O38 72.5(4)
O9 W9 O21 101.1(6)
O9 W9 O26 103.2(6)
O21 W9 O26 86.5(5)
O9 W9 O27 100.3(6)
O21 W9 O27 89.1(5)
O26 W9 O27 156.5(5)
O9 W9 O33 100.0(6)
O21 W9 O33 158.9(5)
O26 W9 O33 88.2(6)
O27 W9 O33 87.6(5)
O9 W9 O38 169.1(6)
O21 W9 O38 87.1(4)
O26 W9 O38 84.3(5)
O27 W9 O38 72.4(4)
O33 W9 O38 72.0(5)
O7 W7 O25 100.5(7)
O7 W7 O19 103.8(7)
O25 W7 O19 88.6(6)
O7 W7 O24 102.6(6)
O25 W7 O24 156.9(6)
O19 W7 O24 86.1(5)
O7 W7 O31 100.5(7)
O25 W7 O31 87.1(6)
O19 W7 O31 155.7(6)
O24 W7 O31 88.5(6)
O7 W7 O40 169.3(6)
O25 W7 O40 71.8(5)
O19 W7 O40 83.7(5)
O24 W7 O40 85.3(5)
O31 W7 O40 72.2(5)
O3 W3 O20 105.5(7)
O3 W3 O15 98.9(6)
O20 W3 O15 155.5(6)
O3 W3 O14 100.3(7)
O20 W3 O14 89.5(6)
O15 W3 O14 86.5(5)
O3 W3 O21 100.9(6)
O20 W3 O21 86.0(5)
O15 W3 O21 89.0(5)
O14 W3 O21 158.7(5)
O3 W3 O37 168.3(6)
O20 W3 O37 84.0(5)
O15 W3 O37 71.8(4)
O14 W3 O37 72.4(4)
O21 W3 O37 86.4(4)
O12 W12 O35 102.8(7)
O12 W12 O31 98.9(7)
O35 W12 O31 91.6(6)
O12 W12 O36 103.4(7)
O35 W12 O36 85.8(5)
O31 W12 O36 157.6(6)
O12 W12 O32 100.2(7)
O35 W12 O32 157.0(6)
O31 W12 O32 85.5(6)
O36 W12 O32 88.3(6)
O12 W12 O40 167.7(7)
O35 W12 O40 86.1(5)
O31 W12 O40 72.1(5)
O36 W12 O40 85.5(5)
O32 W12 O40 71.2(5)
O8 W8 O32 101.2(8)
O8 W8 O20 102.3(8)
O32 W8 O20 156.5(6)
O8 W8 O25 100.5(8)
O32 W8 O25 87.0(6)
O20 W8 O25 88.4(6)
O8 W8 O26 103.0(7)
O32 W8 O26 90.1(6)
O20 W8 O26 84.9(6)
O25 W8 O26 156.5(6)
O8 W8 O40 170.3(7)
O32 W8 O40 72.9(5)
O20 W8 O40 83.7(5)
O25 W8 O40 71.9(5)
O26 W8 O40 84.9(5)
O40 Ge1 O39 109.9(5)
O40 Ge1 O38 110.4(5)
O39 Ge1 O38 108.9(5)
O40 Ge1 O37 107.9(5)
O39 Ge1 O37 109.8(5)
O38 Ge1 O37 109.8(5)
Ge1 O39 W6 122.7(5)
Ge1 O39 W5 123.1(5)
W6 O39 W5 93.7(3)
Ge1 O39 W11 122.4(5)
W6 O39 W11 93.8(4)
W5 O39 W11 93.0(3)
Ge1 O38 W4 122.3(5)
Ge1 O38 W10 122.8(5)
W4 O38 W10 94.7(4)
Ge1 O38 W9 121.4(5)
W4 O38 W9 94.0(4)
W10 O38 W9 94.1(4)
W1 O1 Cu1A 146.5(6)
W4 O22 W5 152.8(6)
W2 O18 W6 152.0(6)
W1 O17 W5 152.5(6)
W9 O21 W3 150.6(7)
Ge1 O37 W3 123.1(5)
Ge1 O37 W1 121.0(5)
W3 O37 W1 94.5(4)
Ge1 O37 W2 121.6(5)
W3 O37 W2 94.9(4)
W1 O37 W2 94.4(4)
W4 O28 W10 119.8(6)
W1 O16 W4 153.0(7)
W5 O23 W6 121.2(5)
W6 O24 W7 151.1(7)
W11 O34 W10 151.9(7)
W6 O30 W11 122.3(6)
W9 O26 W8 153.2(8)
W5 O29 W11 120.5(6)
W2 O13 W1 119.7(6)
W10 O36 W12 151.7(7)
W9 O27 W4 120.8(6)
W3 O14 W2 121.0(6)
Ge1 O40 W8 122.6(6)
Ge1 O40 W7 123.8(6)
W8 O40 W7 94.2(4)
Ge1 O40 W12 120.8(6)
W8 O40 W12 94.1(4)
W7 O40 W12 93.6(4)
W10 O33 W9 121.1(7)
W1 O15 W3 121.8(6)
W2 O19 W7 152.9(8)
W12 O31 W7 122.1(8)
W12 O35 W11 153.0(7)
W7 O25 W8 122.0(7)
W8 O20 W3 153.4(8)
W8 O32 W12 121.8(7)
N4A Cu1A N2A 173.1(6)
N4A Cu1A N1A 98.6(5)
N2A Cu1A N1A 85.4(6)
N4A Cu1A N3A 83.8(5)
N2A Cu1A N3A 95.4(6)
N1A Cu1A N3A 151.5(5)
N4A Cu1A O1 88.9(5)
N2A Cu1A O1 85.0(6)
N1A Cu1A O1 96.4(5)
N3A Cu1A O1 112.0(5)
C1A N1A C5A 118.1(14)
C1A N1A Cu1A 129.7(12)
C5A N1A Cu1A 111.3(10)
C11A N4A C15A 120.7(15)
C11A N4A Cu1A 115.2(11)
C15A N4A Cu1A 123.8(12)
C17A N3A C10A 107.5(13)
C17A N3A C9A 112.0(13)
C10A N3A C9A 107.0(13)
C17A N3A Cu1A 113.9(10)
C10A N3A Cu1A 106.0(9)
C9A N3A Cu1A 110.0(10)
C7A N2A C6A 109.4(15)
C7A N2A C16A 111.8(17)
C6A N2A C16A 103.3(15)
C7A N2A Cu1A 108.9(13)
C6A N2A Cu1A 106.3(11)
C16A N2A Cu1A 116.7(12)
N2A C6A C5A 112.0(14)
N4A C11A C12A 120.1(16)
N4A C11A C10A 114.2(14)
C12A C11A C10A 125.7(16)
N1A C1A C2A 123.5(18)
C4A C5A N1A 122.0(16)
C4A C5A C6A 122.2(15)
N1A C5A C6A 115.6(14)
N4A C15A C14A 119.9(17)
C8A C9A N3A 116.6(16)
N3A C10A C11A 111.6(13)
C2A C3A C4A 119.7(19)
C5A C4A C3A 117.9(18)
C13A C12A C11A 122(2)
C12A C13A C14A 120(2)
C1A C2A C3A 118.7(19)
C9A C8A C7A 114.3(19)
C15A C14A C13A 117.3(19)
N2A C7A C8A 109.9(18)
N2B Cu1B N3B 97(2)
N2B Cu1B N4B 176(2)
N3B Cu1B N4B 82(2)
N2B Cu1B N1B 79.3(17)
N3B Cu1B N1B 149(2)
N4B Cu1B N1B 99.4(13)
N2B Cu1B O1W 103(2)
N3B Cu1B O1W 108(2)
N4B Cu1B O1W 80.6(16)
N1B Cu1B O1W 102.6(16)
C6B N2B C7B 115(6)
C6B N2B Cu1B 113(4)
C7B N2B Cu1B 129(5)
C5B N1B C1B 120.0
C5B N1B Cu1B 110.6(16)
C1B N1B Cu1B 128.4(16)
C10B N3B C9B 107(6)
C10B N3B Cu1B 110(4)
C9B N3B Cu1B 108(6)
N2B C6B C5B 113(5)
N1B C5B C4B 120.0
N1B C5B C6B 108(3)
C4B C5B C6B 131(3)
C3B C4B C5B 120.0
C2B C3B C4B 120.0
C3B C2B C1B 120.0
C2B C1B N1B 120.0
C9B C8B C7B 127(8)
C8B C7B N2B 113(8)
C15B N4B C11B 120.0
C15B N4B Cu1B 126.5(18)
C11B N4B Cu1B 113.2(18)
N4B C15B C14B 120.0
C13B C14B C15B 120.0
C14B C13B C12B 120.0
C11B C12B C13B 120.0
C12B C11B N4B 120.0
C12B C11B C10B 128(2)
N4B C11B C10B 112(2)
C8B C9B N3B 127(8)
N3B C10B C11B 110(3)

loop_
_geom_bond_atom_site_label_1
_geom_bond_atom_site_label_2
_geom_bond_distance
W6 O6 1.710(12)
W6 O30 1.901(12)
W6 O24 1.914(12)
W6 O23 1.931(11)
W6 O18 1.940(11)
W6 O39 2.284(10)
W5 O5 1.744(11)
W5 O23 1.912(11)
W5 O17 1.912(11)
W5 O22 1.923(10)
W5 O29 1.926(11)
W5 O39 2.304(9)
W1 O1 1.737(11)
W1 O16 1.867(11)
W1 O17 1.893(11)
W1 O15 1.905(12)
W1 O13 1.942(12)
W1 O37 2.280(10)
W2 O2 1.728(13)
W2 O19 1.886(13)
W2 O18 1.894(11)
W2 O14 1.937(13)
W2 O13 1.938(11)
W2 O37 2.294(10)
W4 O4 1.695(13)
W4 O22 1.905(10)
W4 O28 1.932(11)
W4 O27 1.935(12)
W4 O16 1.948(11)
W4 O38 2.275(10)
W11 O11 1.724(14)
W11 O34 1.907(12)
W11 O35 1.920(12)
W11 O30 1.926(12)
W11 O29 1.927(10)
W11 O39 2.307(10)
W10 O10 1.716(14)
W10 O36 1.904(12)
W10 O33 1.922(13)
W10 O34 1.925(12)
W10 O28 1.947(11)
W10 O38 2.286(10)
W9 O9 1.699(15)
W9 O21 1.885(11)
W9 O26 1.885(13)
W9 O27 1.919(11)
W9 O33 1.937(13)
W9 O38 2.305(10)
W7 O7 1.693(16)
W7 O25 1.919(14)
W7 O19 1.919(13)
W7 O24 1.927(12)
W7 O31 1.931(14)
W7 O40 2.297(12)
W3 O3 1.705(16)
W3 O20 1.910(14)
W3 O15 1.921(11)
W3 O14 1.926(13)
W3 O21 1.944(11)
W3 O37 2.271(10)
W12 O12 1.687(17)
W12 O35 1.906(12)
W12 O31 1.910(15)
W12 O36 1.913(13)
W12 O32 1.962(14)
W12 O40 2.313(11)
W8 O8 1.701(19)
W8 O32 1.893(14)
W8 O20 1.906(14)
W8 O25 1.924(14)
W8 O26 1.939(13)
W8 O40 2.290(11)
Ge1 O40 1.722(11)
Ge1 O39 1.726(10)
Ge1 O38 1.740(10)
Ge1 O37 1.742(10)
O1 Cu1A 2.241(12)
Cu1A N4A 1.964(13)
Cu1A N2A 2.014(17)
Cu1A N1A 2.027(13)
Cu1A N3A 2.027(12)
N1A C1A 1.29(2)
N1A C5A 1.37(2)
N4A C11A 1.31(2)
N4A C15A 1.37(2)
N3A C17A 1.45(2)
N3A C10A 1.45(2)
N3A C9A 1.49(2)
N2A C7A 1.45(3)
N2A C6A 1.49(2)
N2A C16A 1.56(3)
C6A C5A 1.51(2)
C11A C12A 1.41(3)
C11A C10A 1.53(2)
C1A C2A 1.37(3)
C5A C4A 1.37(3)
C15A C14A 1.40(3)
C9A C8A 1.47(3)
C3A C2A 1.37(3)
C3A C4A 1.38(3)
C12A C13A 1.28(3)
C13A C14A 1.44(3)
C8A C7A 1.59(3)
Cu1B N2B 1.94(5)
Cu1B N3B 2.02(7)
Cu1B N4B 2.06(3)
Cu1B N1B 2.08(3)
Cu1B O1W 2.33(5)
N2B C6B 1.25(6)
N2B C7B 1.47(8)
N1B C5B 1.3900
N1B C1B 1.3900
N3B C10B 1.42(6)
N3B C9B 1.44(8)
C6B C5B 1.49(5)
C5B C4B 1.3900
C4B C3B 1.3900
C3B C2B 1.3900
C2B C1B 1.3900
C8B C9B 1.40(8)
C8B C7B 1.41(8)
N4B C15B 1.3900
N4B C11B 1.3900
C15B C14B 1.3900
C14B C13B 1.3900
C13B C12B 1.3900
C12B C11B 1.3900
C11B C10B 1.61(3)
Cu1D Cu1C 1.5064
